data_4084194
loop_
_publ_author_name
'Strehler, Frank'
'Hildebrandt, Alexander'
'Korb, Marcus'
'R\"uffer, Tobias'
'Lang, Heinrich'

_publ_section_title
;
 From Ferrocenecarbonitriles to Ferrocenylimines: Synthesis, Structure,
 and Reaction Chemistry
;
_journal_issue 16
_journal_name_full Organometallics
_journal_page_first 4279
_journal_paper_doi 10.1021/om500597c
_journal_volume 33
_journal_year 2014
_chemical_formula_moiety 'C22 H18 Cl2 Fe2 N2 Pt'
_chemical_formula_sum 'C22 H18 Cl2 Fe2 N2 Pt'
_chemical_formula_weight 688.07
_chemical_name_systematic
;
 ?
;
_space_group_crystal_system monoclinic
_space_group_IT_number 14
_space_group_name_Hall '-P 2yn'
_space_group_name_H-M_alt 'P 1 21/n 1'
_symmetry_space_group_name_Hall '-P 2yn'
_symmetry_space_group_name_H-M 'P 1 21/n 1'
_atom_sites_solution_hydrogens geom
_audit_creation_method SHELXL-2013
_cell_angle_alpha 90
_cell_angle_beta 97.979(5)
_cell_angle_gamma 90
_cell_formula_units_Z 2
_cell_length_a 5.9712(3)
_cell_length_b 8.2149(4)
_cell_length_c 20.9305(11)
_cell_measurement_reflns_used 6425
_cell_measurement_temperature 103.55(10)
_cell_measurement_theta_max 28.4532
_cell_measurement_theta_min 2.9422
_cell_volume 1016.76(9)
_computing_cell_refinement
;
CrysAlisPro, Agilent Technologies,
Version 1.171.35.19 (release 27-10-2011 CrysAlis171 .NET)
(compiled Oct 27 2011,15:02:11)
;
_computing_data_collection
;
CrysAlisPro, Agilent Technologies,
Version 1.171.35.19 (release 27-10-2011 CrysAlis171 .NET)
(compiled Oct 27 2011,15:02:11)
;
_computing_data_reduction
;
CrysAlisPro, Agilent Technologies,
Version 1.171.35.19 (release 27-10-2011 CrysAlis171 .NET)
(compiled Oct 27 2011,15:02:11)
;
_computing_structure_refinement 'SHELXL-2013 (Sheldrick, 2013)'
_computing_structure_solution 'SHELXS-2013 (Sheldrick, 2013)'
_diffrn_ambient_temperature 103.55(10)
_diffrn_measured_fraction_theta_full 0.992
_diffrn_measured_fraction_theta_max 0.992
_diffrn_measurement_device_type 'oxford gemini s'
_diffrn_measurement_method '\w scans'
_diffrn_radiation_type MoK\a
_diffrn_radiation_wavelength 0.71073
_diffrn_reflns_av_R_equivalents 0.0543
_diffrn_reflns_av_unetI/netI 0.0284
_diffrn_reflns_Laue_measured_fraction_full 0.992
_diffrn_reflns_Laue_measured_fraction_max 0.992
_diffrn_reflns_limit_h_max 7
_diffrn_reflns_limit_h_min -7
_diffrn_reflns_limit_k_max 9
_diffrn_reflns_limit_k_min -9
_diffrn_reflns_limit_l_max 25
_diffrn_reflns_limit_l_min -25
_diffrn_reflns_number 13436
_diffrn_reflns_point_group_measured_fraction_full 0.992
_diffrn_reflns_point_group_measured_fraction_max 0.992
_diffrn_reflns_theta_full 25.242
_diffrn_reflns_theta_max 25.496
_diffrn_reflns_theta_min 3.164
_diffrn_standards_decay_% 0
_diffrn_standards_interval_count 50
_diffrn_standards_interval_time 10
_diffrn_standards_number 2
_exptl_absorpt_coefficient_mu 8.545
_exptl_absorpt_correction_T_max 0.181
_exptl_absorpt_correction_T_min 0.046
_exptl_absorpt_correction_type multi-scan
_exptl_absorpt_process_details
;
CrysAlisPro, Agilent Technologies,
Version 1.171.35.19 (release 27-10-2011 CrysAlis171 .NET)
(compiled Oct 27 2011,15:02:11)
Empirical absorption correction using spherical harmonics,
 implemented in SCALE3 ABSPACK scaling algorithm.
;
_exptl_crystal_colour yellow
_exptl_crystal_density_diffrn 2.247
_exptl_crystal_description block
_exptl_crystal_F_000 656
_exptl_crystal_size_max 0.40
_exptl_crystal_size_mid 0.38
_exptl_crystal_size_min 0.20
_refine_diff_density_max 1.665
_refine_diff_density_min -1.323
_refine_diff_density_rms 0.174
_refine_ls_extinction_method none
_refine_ls_goodness_of_fit_ref 1.225
_refine_ls_hydrogen_treatment constr
_refine_ls_matrix_type full
_refine_ls_number_parameters 133
_refine_ls_number_reflns 1877
_refine_ls_number_restraints 0
_refine_ls_restrained_S_all 1.225
_refine_ls_R_factor_all 0.0345
_refine_ls_R_factor_gt 0.0334
_refine_ls_shift/su_max 0.000
_refine_ls_shift/su_mean 0.000
_refine_ls_structure_factor_coef Fsqd
_refine_ls_weighting_details 'w=1/[\s^2^(Fo^2^)+(0.0112P)^2^+11.5988P] where P=(Fo^2^+2Fc^2^)/3'
_refine_ls_weighting_scheme calc
_refine_ls_wR_factor_gt 0.0744
_refine_ls_wR_factor_ref 0.0749
_reflns_Friedel_coverage 0.000
_reflns_number_gt 1818
_reflns_number_total 1877
_reflns_threshold_expression 'I > 2\s(I)'
_cod_data_source_file om500597c_si_002.cif
_cod_data_source_block FS-Pt1
_cod_depositor_comments 'Adding full bibliography for 4084192--4084196.cif.'
_cod_database_code 4084194
_shelx_space_group_comment
;
The symmetry employed for this shelxl refinement is uniquely defined
by the following loop, which should always be used as a source of
symmetry information in preference to the above space-group names.
They are only intended as comments.
;
_shelx_estimated_absorpt_t_min 0.046
_shelx_estimated_absorpt_t_max 0.181
_shelxl_version_number 2013-4

loop_
_space_group_symop_operation_xyz
'x, y, z'
'-x+1/2, y+1/2, -z+1/2'
'-x, -y, -z'
'x-1/2, -y-1/2, z-1/2'

loop_
_atom_site_label
_atom_site_type_symbol
_atom_site_fract_x
_atom_site_fract_y
_atom_site_fract_z
_atom_site_U_iso_or_equiv
_atom_site_adp_type
_atom_site_occupancy
_atom_site_site_symmetry_order
_atom_site_calc_flag
_atom_site_refinement_flags_posn
_atom_site_refinement_flags_adp
_atom_site_refinement_flags_occupancy
C1 C -0.4198(11) 0.8882(8) 0.0757(3) 0.0145(13) Uani 1 1 d . . .
C2 C -0.3210(11) 0.9819(8) 0.1302(3) 0.0166(14) Uani 1 1 d . . .
H2 H -0.1678 0.9796 0.1499 0.020 Uiso 1 1 calc R U .
C3 C -0.4963(11) 1.0783(8) 0.1487(4) 0.0186(15) Uani 1 1 d . . .
H3 H -0.4803 1.1538 0.1834 0.022 Uiso 1 1 calc R U .
C4 C -0.7009(11) 1.0448(8) 0.1073(3) 0.0169(14) Uani 1 1 d . . .
H4 H -0.8427 1.0950 0.1098 0.020 Uiso 1 1 calc R U .
C5 C -0.6595(11) 0.9253(8) 0.0621(3) 0.0167(14) Uani 1 1 d . . .
H5 H -0.7665 0.8785 0.0294 0.020 Uiso 1 1 calc R U .
C6 C -0.6052(12) 0.5881(8) 0.1619(4) 0.0221(16) Uani 1 1 d . . .
H6 H -0.5860 0.5106 0.1295 0.027 Uiso 1 1 calc R U .
C7 C -0.4320(12) 0.6481(9) 0.2101(4) 0.0238(16) Uani 1 1 d . . .
H7 H -0.2774 0.6166 0.2157 0.029 Uiso 1 1 calc R U .
C8 C -0.5306(12) 0.7613(8) 0.2475(3) 0.0219(16) Uani 1 1 d . . .
H8 H -0.4535 0.8203 0.2829 0.026 Uiso 1 1 calc R U .
C9 C -0.7641(12) 0.7739(8) 0.2240(3) 0.0192(15) Uani 1 1 d . . .
H9 H -0.8707 0.8426 0.2404 0.023 Uiso 1 1 calc R U .
C10 C -0.8088(12) 0.6641(9) 0.1711(3) 0.0195(15) Uani 1 1 d . . .
H10 H -0.9521 0.6455 0.1463 0.023 Uiso 1 1 calc R U .
C11 C -0.2982(11) 0.7709(8) 0.0445(3) 0.0157(14) Uani 1 1 d . . .
N1 N -0.1896(9) 0.6797(7) 0.0223(3) 0.0166(12) Uani 1 1 d . . .
Cl1 Cl -0.1610(3) 0.3430(2) 0.07232(8) 0.0190(4) Uani 1 1 d . . .
Pt1 Pt 0.0000 0.5000 0.0000 0.01215(12) Uani 1 2 d S . P
Fe1 Fe -0.57269(15) 0.83473(11) 0.15355(4) 0.0116(2) Uani 1 1 d . . .

loop_
_atom_site_aniso_label
_atom_site_aniso_U_11
_atom_site_aniso_U_22
_atom_site_aniso_U_33
_atom_site_aniso_U_23
_atom_site_aniso_U_13
_atom_site_aniso_U_12
C1 0.018(3) 0.013(3) 0.013(3) 0.006(3) 0.004(3) 0.002(3)
C2 0.018(3) 0.015(3) 0.017(4) 0.005(3) 0.003(3) -0.002(3)
C3 0.023(3) 0.010(3) 0.026(4) -0.002(3) 0.016(3) 0.004(3)
C4 0.019(3) 0.014(3) 0.019(4) 0.005(3) 0.010(3) 0.006(3)
C5 0.019(3) 0.020(3) 0.012(3) 0.007(3) 0.006(3) 0.003(3)
C6 0.035(4) 0.012(3) 0.021(4) 0.002(3) 0.013(3) -0.001(3)
C7 0.022(4) 0.031(4) 0.019(4) 0.012(3) 0.006(3) 0.005(3)
C8 0.034(4) 0.016(3) 0.015(4) -0.001(3) 0.000(3) -0.010(3)
C9 0.024(4) 0.017(3) 0.019(4) 0.004(3) 0.013(3) -0.002(3)
C10 0.021(3) 0.025(4) 0.012(3) 0.004(3) 0.000(3) -0.010(3)
C11 0.018(3) 0.017(3) 0.013(4) 0.007(3) 0.007(3) 0.000(3)
N1 0.021(3) 0.015(3) 0.015(3) 0.003(2) 0.008(2) 0.002(2)
Cl1 0.0256(8) 0.0170(8) 0.0164(9) 0.0034(6) 0.0101(7) 0.0010(6)
Pt1 0.01555(19) 0.01246(18) 0.0090(2) -0.00028(14) 0.00380(13) 0.00243(13)
Fe1 0.0134(4) 0.0127(4) 0.0093(5) 0.0014(4) 0.0036(3) 0.0003(3)

loop_
_atom_type_symbol
_atom_type_description
_atom_type_scat_dispersion_real
_atom_type_scat_dispersion_imag
_atom_type_scat_source
C C 0.0033 0.0016 'International Tables Vol C Tables 4.2.6.8 and 6.1.1.4'
H H 0.0000 0.0000 'International Tables Vol C Tables 4.2.6.8 and 6.1.1.4'
N N 0.0061 0.0033 'International Tables Vol C Tables 4.2.6.8 and 6.1.1.4'
Cl Cl 0.1484 0.1585 'International Tables Vol C Tables 4.2.6.8 and 6.1.1.4'
Pt Pt -1.7033 8.3905 'International Tables Vol C Tables 4.2.6.8 and 6.1.1.4'
Fe Fe 0.3463 0.8444 'International Tables Vol C Tables 4.2.6.8 and 6.1.1.4'

loop_
_geom_angle_atom_site_label_1
_geom_angle_atom_site_label_2
_geom_angle_atom_site_label_3
_geom_angle
_geom_angle_site_symmetry_1
_geom_angle_site_symmetry_3
C11 C1 C2 123.4(6) . .
C11 C1 C5 127.3(6) . .
C2 C1 C5 109.2(6) . .
C11 C1 Fe1 122.7(5) . .
C2 C1 Fe1 70.0(4) . .
C5 C1 Fe1 70.2(4) . .
C3 C2 C1 106.3(6) . .
C3 C2 Fe1 70.5(4) . .
C1 C2 Fe1 68.7(4) . .
C3 C2 H2 126.8 . .
C1 C2 H2 126.8 . .
Fe1 C2 H2 125.5 . .
C2 C3 C4 109.4(6) . .
C2 C3 Fe1 69.3(4) . .
C4 C3 Fe1 70.4(4) . .
C2 C3 H3 125.3 . .
C4 C3 H3 125.3 . .
Fe1 C3 H3 126.6 . .
C5 C4 C3 109.1(6) . .
C5 C4 Fe1 69.2(4) . .
C3 C4 Fe1 69.3(4) . .
C5 C4 H4 125.4 . .
C3 C4 H4 125.4 . .
Fe1 C4 H4 127.6 . .
C4 C5 C1 106.0(6) . .
C4 C5 Fe1 70.8(4) . .
C1 C5 Fe1 68.1(4) . .
C4 C5 H5 127.0 . .
C1 C5 H5 127.0 . .
Fe1 C5 H5 125.6 . .
C10 C6 C7 107.8(6) . .
C10 C6 Fe1 70.4(4) . .
C7 C6 Fe1 69.6(4) . .
C10 C6 H6 126.1 . .
C7 C6 H6 126.1 . .
Fe1 C6 H6 125.5 . .
C8 C7 C6 107.7(6) . .
C8 C7 Fe1 69.7(4) . .
C6 C7 Fe1 69.6(4) . .
C8 C7 H7 126.1 . .
C6 C7 H7 126.1 . .
Fe1 C7 H7 126.1 . .
C7 C8 C9 109.0(6) . .
C7 C8 Fe1 70.2(4) . .
C9 C8 Fe1 70.1(4) . .
C7 C8 H8 125.5 . .
C9 C8 H8 125.5 . .
Fe1 C8 H8 125.7 . .
C8 C9 C10 107.0(6) . .
C8 C9 Fe1 69.3(4) . .
C10 C9 Fe1 70.0(4) . .
C8 C9 H9 126.5 . .
C10 C9 H9 126.5 . .
Fe1 C9 H9 125.8 . .
C6 C10 C9 108.4(6) . .
C6 C10 Fe1 69.5(4) . .
C9 C10 Fe1 69.4(4) . .
C6 C10 H10 125.8 . .
C9 C10 H10 125.8 . .
Fe1 C10 H10 126.8 . .
N1 C11 C1 175.7(8) . .
C11 N1 Pt1 168.8(6) . .
N1 Pt1 N1 180.0 3_565 .
N1 Pt1 Cl1 87.56(16) 3_565 3_565
N1 Pt1 Cl1 92.44(16) . 3_565
N1 Pt1 Cl1 92.44(16) 3_565 .
N1 Pt1 Cl1 87.56(16) . .
Cl1 Pt1 Cl1 180.0 3_565 .
C1 Fe1 C8 146.3(3) . .
C1 Fe1 C2 41.3(3) . .
C8 Fe1 C2 114.2(3) . .
C1 Fe1 C7 115.7(3) . .
C8 Fe1 C7 40.0(3) . .
C2 Fe1 C7 109.0(3) . .
C1 Fe1 C6 110.0(3) . .
C8 Fe1 C6 68.0(3) . .
C2 Fe1 C6 133.6(3) . .
C7 Fe1 C6 40.9(3) . .
C1 Fe1 C9 172.5(3) . .
C8 Fe1 C9 40.5(3) . .
C2 Fe1 C9 145.1(3) . .
C7 Fe1 C9 68.1(3) . .
C6 Fe1 C9 68.1(3) . .
C1 Fe1 C5 41.7(3) . .
C8 Fe1 C5 171.2(3) . .
C2 Fe1 C5 70.2(3) . .
C7 Fe1 C5 147.3(3) . .
C6 Fe1 C5 115.1(3) . .
C9 Fe1 C5 131.7(3) . .
C1 Fe1 C10 133.5(3) . .
C8 Fe1 C10 67.8(3) . .
C2 Fe1 C10 173.0(3) . .
C7 Fe1 C10 67.8(3) . .
C6 Fe1 C10 40.0(3) . .
C9 Fe1 C10 40.6(3) . .
C5 Fe1 C10 108.9(3) . .
C1 Fe1 C3 67.7(3) . .
C8 Fe1 C3 109.7(3) . .
C2 Fe1 C3 40.2(3) . .
C7 Fe1 C3 133.0(3) . .
C6 Fe1 C3 172.6(3) . .
C9 Fe1 C3 115.0(3) . .
C5 Fe1 C3 68.3(3) . .
C10 Fe1 C3 146.5(3) . .
C1 Fe1 C4 67.8(3) . .
C8 Fe1 C4 133.2(3) . .
C2 Fe1 C4 68.4(3) . .
C7 Fe1 C4 171.9(3) . .
C6 Fe1 C4 146.3(3) . .
C9 Fe1 C4 109.4(3) . .
C5 Fe1 C4 40.0(3) . .
C10 Fe1 C4 115.7(3) . .
C3 Fe1 C4 40.3(3) . .

loop_
_geom_bond_atom_site_label_1
_geom_bond_atom_site_label_2
_geom_bond_distance
_geom_bond_site_symmetry_2
C1 C11 1.418(9) .
C1 C2 1.434(10) .
C1 C5 1.452(9) .
C1 Fe1 2.024(7) .
C2 C3 1.409(9) .
C2 Fe1 2.041(6) .
C2 H2 0.9500 .
C3 C4 1.423(10) .
C3 Fe1 2.058(7) .
C3 H3 0.9500 .
C4 C5 1.409(10) .
C4 Fe1 2.072(7) .
C4 H4 0.9500 .
C5 Fe1 2.052(7) .
C5 H5 0.9500 .
C6 C10 1.404(10) .
C6 C7 1.427(11) .
C6 Fe1 2.045(7) .
C6 H6 0.9500 .
C7 C8 1.398(10) .
C7 Fe1 2.045(7) .
C7 H7 0.9500 .
C8 C9 1.416(10) .
C8 Fe1 2.038(7) .
C8 H8 0.9500 .
C9 C10 1.424(10) .
C9 Fe1 2.049(6) .
C9 H9 0.9500 .
C10 Fe1 2.057(7) .
C10 H10 0.9500 .
C11 N1 1.132(9) .
N1 Pt1 1.956(5) .
Cl1 Pt1 2.2987(16) .
Pt1 N1 1.956(5) 3_565
Pt1 Cl1 2.2986(16) 3_565

loop_
_geom_torsion_atom_site_label_1
_geom_torsion_atom_site_label_2
_geom_torsion_atom_site_label_3
_geom_torsion_atom_site_label_4
_geom_torsion
C11 C1 C2 C3 -177.5(6)
C5 C1 C2 C3 -1.5(7)
Fe1 C1 C2 C3 -60.9(5)
C11 C1 C2 Fe1 -116.6(6)
C5 C1 C2 Fe1 59.4(4)
C1 C2 C3 C4 0.6(8)
Fe1 C2 C3 C4 -59.1(5)
C1 C2 C3 Fe1 59.7(4)
C2 C3 C4 C5 0.6(8)
Fe1 C3 C4 C5 -57.9(5)
C2 C3 C4 Fe1 58.4(5)
C3 C4 C5 C1 -1.4(7)
Fe1 C4 C5 C1 -59.3(4)
C3 C4 C5 Fe1 57.9(5)
C11 C1 C5 C4 177.6(6)
C2 C1 C5 C4 1.8(7)
Fe1 C1 C5 C4 61.1(4)
C11 C1 C5 Fe1 116.5(7)
C2 C1 C5 Fe1 -59.3(5)
C10 C6 C7 C8 -0.8(8)
Fe1 C6 C7 C8 59.5(5)
C10 C6 C7 Fe1 -60.3(5)
C6 C7 C8 C9 0.2(8)
Fe1 C7 C8 C9 59.6(5)
C6 C7 C8 Fe1 -59.4(5)
C7 C8 C9 C10 0.5(8)
Fe1 C8 C9 C10 60.2(5)
C7 C8 C9 Fe1 -59.7(5)
C7 C6 C10 C9 1.1(8)
Fe1 C6 C10 C9 -58.7(5)
C7 C6 C10 Fe1 59.8(5)
C8 C9 C10 C6 -1.0(8)
Fe1 C9 C10 C6 58.8(5)
C8 C9 C10 Fe1 -59.7(5)
